data_7224549
loop_
_publ_author_name
'Liu, Jingjuan'
'Sun, Wei'
'Liu, Zhiliang'

_publ_section_title
;
 White-light emitting materials with tunable luminescence based on steady
 Eu(iii) doping of Tb(iii) metal--organic frameworks
;
_journal_issue 31
_journal_name_full 'RSC Adv.'
_journal_page_first 25689
_journal_paper_doi 10.1039/C6RA01931E
_journal_volume 6
_journal_year 2016
_chemical_formula_sum 'C56 H30 Eu2 N4 O16'
_chemical_formula_weight 1318.76
_chemical_name_systematic
; 
 ? 
;
_space_group_IT_number 2
_symmetry_cell_setting triclinic
_symmetry_space_group_name_Hall '-P 1'
_symmetry_space_group_name_H-M 'P -1'
_atom_sites_solution_hydrogens geom
_atom_sites_solution_primary direct
_atom_sites_solution_secondary difmap
_audit_creation_method SHELXL-97
_audit_update_record
;
2015-12-08 deposited with the CCDC.
2016-02-25 downloaded from the CCDC.
;
_cell_angle_alpha 89.934(5)
_cell_angle_beta 78.409(5)
_cell_angle_gamma 71.845(5)
_cell_formula_units_Z 2
_cell_length_a 11.6136(6)
_cell_length_b 13.4816(8)
_cell_length_c 16.2810(11)
_cell_measurement_reflns_used 3939
_cell_measurement_temperature 293(2)
_cell_measurement_theta_max 71.3660
_cell_measurement_theta_min 4.0990
_cell_volume 2367.6(3)
_computing_structure_refinement 'SHELXL-97 (Sheldrick, 1997)'
_computing_structure_solution 'SHELXS-97 (Sheldrick, 1990)'
_diffrn_ambient_temperature 293(2)
_diffrn_measured_fraction_theta_full 0.998
_diffrn_measured_fraction_theta_max 0.998
_diffrn_measurement_device_type 'multiwire proportional'
_diffrn_measurement_method 'phi and omega scans'
_diffrn_radiation_monochromator graphite
_diffrn_radiation_source 'fine-focus sealed tube'
_diffrn_radiation_type CuK\a
_diffrn_radiation_wavelength 1.54178
_diffrn_reflns_av_R_equivalents 0.0927
_diffrn_reflns_av_sigmaI/netI 0.1446
_diffrn_reflns_limit_h_max 13
_diffrn_reflns_limit_h_min -13
_diffrn_reflns_limit_k_max 16
_diffrn_reflns_limit_k_min -15
_diffrn_reflns_limit_l_max 14
_diffrn_reflns_limit_l_min -19
_diffrn_reflns_number 14745
_diffrn_reflns_theta_full 67.02
_diffrn_reflns_theta_max 67.02
_diffrn_reflns_theta_min 2.78
_exptl_absorpt_coefficient_mu 19.480
_exptl_absorpt_correction_T_max 0.3048
_exptl_absorpt_correction_T_min 0.2731
_exptl_absorpt_correction_type multi-scan
_exptl_absorpt_process_details sadabs
_exptl_crystal_colour yellow
_exptl_crystal_density_diffrn 1.850
_exptl_crystal_density_method 'not measured'
_exptl_crystal_description block
_exptl_crystal_F_000 1296
_exptl_crystal_size_max 0.09
_exptl_crystal_size_mid 0.08
_exptl_crystal_size_min 0.08
_refine_diff_density_max 1.956
_refine_diff_density_min -1.413
_refine_diff_density_rms 0.193
_refine_ls_extinction_method none
_refine_ls_goodness_of_fit_ref 1.029
_refine_ls_hydrogen_treatment constr
_refine_ls_matrix_type full
_refine_ls_number_parameters 704
_refine_ls_number_reflns 8435
_refine_ls_number_restraints 12
_refine_ls_restrained_S_all 1.029
_refine_ls_R_factor_all 0.1036
_refine_ls_R_factor_gt 0.0743
_refine_ls_shift/su_max 0.001
_refine_ls_shift/su_mean 0.000
_refine_ls_structure_factor_coef Fsqd
_refine_ls_weighting_details 'calc w=1/[\s^2^(Fo^2^)+(0.0695P)^2^+0.0000P] where P=(Fo^2^+2Fc^2^)/3'
_refine_ls_weighting_scheme calc
_refine_ls_wR_factor_gt 0.1696
_refine_ls_wR_factor_ref 0.1981
_reflns_number_gt 5872
_reflns_number_total 8435
_reflns_threshold_expression >2sigma(I)
_cod_data_source_file c6ra01931e2.cif
_cod_data_source_block 1
_cod_original_cell_volume 2367.6(2)
_cod_original_sg_symbol_H-M P-1
_cod_database_code 7224549

loop_
_symmetry_equiv_pos_as_xyz
'x, y, z'
'-x, -y, -z'

loop_
_atom_site_label
_atom_site_type_symbol
_atom_site_fract_x
_atom_site_fract_y
_atom_site_fract_z
_atom_site_U_iso_or_equiv
_atom_site_adp_type
_atom_site_occupancy
_atom_site_symmetry_multiplicity
_atom_site_calc_flag
_atom_site_refinement_flags
Eu1 Eu 0.03398(5) 1.12891(4) 0.97083(4) 0.01781(17) Uani 1 1 d .
Eu2 Eu 0.03901(5) 0.34861(4) 0.47243(4) 0.02245(18) Uani 1 1 d .
C1 C 0.2407(15) 0.1978(13) 0.2988(10) 0.064(5) Uani 1 1 d .
H1 H 0.2275 0.2646 0.2796 0.077 Uiso 1 1 calc R
C2 C 0.316(2) 0.1150(12) 0.2466(11) 0.093(8) Uani 1 1 d .
H2 H 0.3541 0.1252 0.1928 0.112 Uiso 1 1 calc R
C3 C 0.3342(19) 0.0178(12) 0.2729(10) 0.081(6) Uani 1 1 d .
H3 H 0.3829 -0.0393 0.2362 0.097 Uiso 1 1 calc R
C4 C 0.2823(15) 0.0017(10) 0.3536(9) 0.054(4) Uani 1 1 d .
C5 C 0.2051(11) 0.0908(9) 0.4053(9) 0.038(3) Uani 1 1 d .
C6 C 0.1435(10) 0.0789(8) 0.4876(8) 0.033(3) Uani 1 1 d .
C7 C 0.1597(12) -0.0236(9) 0.5143(9) 0.041(3) Uani 1 1 d .
C8 C 0.2345(15) -0.1111(11) 0.4618(10) 0.061(4) Uani 1 1 d .
H8 H 0.2439 -0.1776 0.4809 0.074 Uiso 1 1 calc R
C9 C 0.2931(18) -0.1007(11) 0.3844(11) 0.073(5) Uani 1 1 d .
H9 H 0.3414 -0.1601 0.3499 0.088 Uiso 1 1 calc R
C10 C 0.0992(13) -0.0325(10) 0.5968(8) 0.043(3) Uani 1 1 d .
H10 H 0.1057 -0.0984 0.6166 0.052 Uiso 1 1 calc R
C11 C 0.0307(14) 0.0552(11) 0.6481(10) 0.053(4) Uani 1 1 d .
H11 H -0.0078 0.0499 0.7031 0.064 Uiso 1 1 calc R
C12 C 0.0201(13) 0.1553(11) 0.6149(8) 0.047(3) Uani 1 1 d .
H12 H -0.0260 0.2148 0.6498 0.056 Uiso 1 1 calc R
C13 C 0.3019(9) 0.4551(8) 0.5765(6) 0.021(2) Uani 1 1 d .
C14 C 0.4158(9) 0.3810(8) 0.5780(7) 0.027(2) Uani 1 1 d .
H14 H 0.4323 0.3122 0.5583 0.033 Uiso 1 1 calc R
C15 C 0.5039(10) 0.4089(9) 0.6085(8) 0.039(3) Uani 1 1 d .
H15 H 0.5800 0.3594 0.6095 0.047 Uiso 1 1 calc R
C16 C 0.4786(10) 0.5116(9) 0.6379(8) 0.037(3) Uani 1 1 d .
H16 H 0.5398 0.5302 0.6571 0.044 Uiso 1 1 calc R
C17 C 0.3645(9) 0.5881(9) 0.6398(6) 0.026(2) Uani 1 1 d .
C18 C 0.2778(9) 0.5583(8) 0.6066(6) 0.019(2) Uani 1 1 d U
C19 C 0.1603(9) 0.6389(8) 0.5980(7) 0.027(2) Uani 1 1 d .
C20 C 0.2102(9) 0.4169(8) 0.5424(7) 0.027(2) Uani 1 1 d .
C21 C 0.3442(9) 0.6954(8) 0.6703(7) 0.024(2) Uani 1 1 d .
C22 C 0.4078(11) 0.7563(9) 0.6222(7) 0.033(3) Uani 1 1 d .
H22 H 0.4639 0.7262 0.5726 0.040 Uiso 1 1 calc R
C23 C 0.3902(11) 0.8579(9) 0.6455(7) 0.032(3) Uani 1 1 d .
C24 C 0.4473(12) 0.9205(10) 0.5858(8) 0.043(3) Uani 1 1 d .
C25 C 0.3088(10) 0.9042(8) 0.7197(7) 0.031(3) Uani 1 1 d .
H25 H 0.2992 0.9727 0.7365 0.038 Uiso 1 1 calc R
C26 C 0.2423(8) 0.8495(7) 0.7684(7) 0.021(2) Uani 1 1 d .
C27 C 0.1511(9) 0.9017(9) 0.8482(7) 0.024(2) Uani 1 1 d .
C28 C 0.2582(9) 0.7465(8) 0.7422(7) 0.025(2) Uani 1 1 d .
H28 H 0.2097 0.7108 0.7738 0.030 Uiso 1 1 calc R
C29 C -0.1628(10) 1.2134(8) 0.8937(7) 0.029(2) Uani 1 1 d U
C30 C -0.2824(9) 1.1971(9) 0.8875(7) 0.026(2) Uani 1 1 d .
C31 C -0.3068(9) 1.1085(9) 0.9242(7) 0.028(2) Uani 1 1 d .
C32 C -0.2129(9) 1.0238(8) 0.9584(7) 0.026(2) Uani 1 1 d .
C33 C -0.4252(10) 1.0987(9) 0.9274(8) 0.036(3) Uani 1 1 d .
H33 H -0.4428 1.0403 0.9497 0.043 Uiso 1 1 calc R
C34 C -0.5148(11) 1.1743(10) 0.8981(9) 0.043(3) Uani 1 1 d .
H34 H -0.5936 1.1686 0.9029 0.051 Uiso 1 1 calc R
C35 C -0.4871(10) 1.2589(9) 0.8612(8) 0.037(3) Uani 1 1 d .
H35 H -0.5474 1.3087 0.8399 0.044 Uiso 1 1 calc R
C36 C -0.3721(10) 1.2711(9) 0.8551(7) 0.032(3) Uani 1 1 d .
C37 C -0.3535(9) 1.3701(8) 0.8227(7) 0.027(2) Uani 1 1 d .
C38 C -0.2580(9) 1.3773(8) 0.7583(7) 0.026(2) Uani 1 1 d .
H38 H -0.1979 1.3160 0.7330 0.032 Uiso 1 1 calc R
C39 C -0.2491(9) 1.4734(8) 0.7303(7) 0.028(2) Uani 1 1 d .
C40 C -0.1508(10) 1.4779(9) 0.6557(7) 0.026(2) Uani 1 1 d .
C41 C -0.3349(10) 1.5654(9) 0.7710(7) 0.031(3) Uani 1 1 d .
H41 H -0.3303 1.6301 0.7537 0.037 Uiso 1 1 calc R
C42 C -0.4283(9) 1.5593(8) 0.8383(7) 0.027(2) Uani 1 1 d .
C43 C -0.4382(9) 1.4644(9) 0.8633(7) 0.030(3) Uani 1 1 d .
H43 H -0.5017 1.4624 0.9077 0.036 Uiso 1 1 calc R
C44 C -0.5238(11) 1.6616(10) 0.8786(9) 0.041(3) Uani 1 1 d .
C45 C 0.0470(10) 1.3016(9) 1.1260(7) 0.031(3) Uani 1 1 d .
H45 H 0.0175 1.2558 1.1604 0.037 Uiso 1 1 calc R
C46 C 0.0604(12) 1.3890(11) 1.1637(8) 0.044(3) Uani 1 1 d .
H46 H 0.0371 1.4010 1.2218 0.053 Uiso 1 1 calc R
C47 C 0.1068(10) 1.4567(10) 1.1173(8) 0.036(3) Uani 1 1 d .
H47 H 0.1157 1.5147 1.1429 0.043 Uiso 1 1 calc R
C48 C 0.1418(10) 1.4370(9) 1.0281(7) 0.030(3) Uani 1 1 d .
C49 C 0.1242(10) 1.3463(8) 0.9952(8) 0.029(3) Uani 1 1 d .
C50 C 0.1902(11) 1.5030(10) 0.9725(9) 0.043(3) Uani 1 1 d .
H50 H 0.2032 1.5613 0.9946 0.052 Uiso 1 1 calc R
C51 C 0.2171(11) 1.4828(9) 0.8899(8) 0.037(3) Uani 1 1 d .
H51 H 0.2449 1.5288 0.8548 0.045 Uiso 1 1 calc R
C52 C 0.2038(10) 1.3914(9) 0.8541(8) 0.032(3) Uani 1 1 d .
C53 C 0.1570(8) 1.3240(8) 0.9069(7) 0.026(2) Uani 1 1 d .
C54 C 0.2333(11) 1.3671(11) 0.7684(9) 0.044(3) Uani 1 1 d .
H54 H 0.2634 1.4106 0.7317 0.053 Uiso 1 1 calc R
C55 C 0.2178(13) 1.2787(12) 0.7380(8) 0.048(4) Uani 1 1 d .
H55 H 0.2366 1.2618 0.6804 0.057 Uiso 1 1 calc R
C56 C 0.1739(10) 1.2141(9) 0.7936(7) 0.032(3) Uani 1 1 d .
H56 H 0.1647 1.1538 0.7722 0.039 Uiso 1 1 calc R
N1 N 0.1448(7) 1.2349(6) 0.8757(6) 0.0219(18) Uani 1 1 d .
N2 N 0.0740(8) 1.2809(6) 1.0442(5) 0.0229(19) Uani 1 1 d .
N3 N 0.0720(9) 0.1679(8) 0.5374(7) 0.041(3) Uani 1 1 d .
N4 N 0.1848(9) 0.1876(7) 0.3769(7) 0.035(2) Uani 1 1 d .
O1 O 0.2296(7) 0.3236(6) 0.5260(6) 0.0352(19) Uani 1 1 d .
O2 O 0.1074(6) 0.4859(6) 0.5346(5) 0.0292(17) Uani 1 1 d .
O3 O 0.0602(7) 0.6544(7) 0.6522(5) 0.044(2) Uani 1 1 d .
O4 O 0.1567(8) 0.6840(7) 0.5305(6) 0.043(2) Uani 1 1 d .
O5 O 0.0952(7) 0.8474(6) 0.8919(5) 0.040(2) Uani 1 1 d .
O6 O 0.1448(7) 0.9936(6) 0.8649(4) 0.0292(17) Uani 1 1 d .
O7 O 0.4126(11) 1.0193(7) 0.6059(7) 0.077(4) Uani 1 1 d .
H7 H 0.4484 1.0479 0.5696 0.116 Uiso 1 1 calc R
O8 O 0.5186(11) 0.8776(8) 0.5189(7) 0.077(4) Uani 1 1 d .
O9 O -0.0672(7) 1.1775(7) 0.8378(5) 0.040(2) Uani 1 1 d .
O10 O -0.1608(7) 1.2591(6) 0.9607(6) 0.036(2) Uani 1 1 d .
O11 O -0.1096(6) 1.0369(6) 0.9611(5) 0.0264(16) Uani 1 1 d .
O12 O -0.2361(7) 0.9448(6) 0.9838(6) 0.041(2) Uani 1 1 d .
O13 O -0.0805(7) 1.3935(5) 0.6148(5) 0.037(2) Uani 1 1 d .
O14 O -0.1456(7) 1.5681(6) 0.6361(5) 0.0313(18) Uani 1 1 d .
O15 O -0.5140(10) 1.7448(8) 0.8688(7) 0.061(3) Uani 1 1 d .
O16 O -0.6204(9) 1.6419(7) 0.9270(7) 0.061(3) Uani 1 1 d .
H16A H -0.6535 1.6882 0.9648 0.091 Uiso 1 1 calc R

loop_
_atom_site_aniso_label
_atom_site_aniso_U_11
_atom_site_aniso_U_22
_atom_site_aniso_U_33
_atom_site_aniso_U_23
_atom_site_aniso_U_13
_atom_site_aniso_U_12
Eu1 0.0152(3) 0.0141(3) 0.0197(3) 0.0023(2) 0.0047(2) -0.0036(2)
Eu2 0.0213(3) 0.0143(3) 0.0270(4) 0.0018(3) -0.0003(2) -0.0020(2)
C1 0.070(10) 0.057(10) 0.055(10) 0.001(8) 0.015(8) -0.024(8)
C2 0.141(18) 0.031(8) 0.060(11) 0.003(8) 0.043(12) 0.000(10)
C3 0.124(16) 0.035(9) 0.044(10) -0.007(7) 0.024(10) 0.005(9)
C4 0.084(11) 0.018(6) 0.041(8) -0.004(6) -0.002(7) 0.003(7)
C5 0.042(7) 0.013(6) 0.059(9) 0.012(5) -0.015(6) -0.007(5)
C6 0.028(6) 0.012(5) 0.054(8) 0.007(5) -0.008(5) 0.001(4)
C7 0.047(7) 0.018(6) 0.046(8) -0.005(5) -0.012(6) 0.008(5)
C8 0.077(11) 0.025(7) 0.065(11) 0.008(7) -0.006(9) 0.001(7)
C9 0.105(14) 0.024(8) 0.069(12) 0.000(7) 0.007(10) -0.005(8)
C10 0.061(8) 0.026(7) 0.042(8) 0.020(6) -0.014(6) -0.012(6)
C11 0.060(9) 0.042(8) 0.048(9) 0.015(7) -0.001(7) -0.009(7)
C12 0.051(8) 0.042(8) 0.034(7) 0.010(6) -0.001(6) -0.001(6)
C13 0.022(5) 0.028(6) 0.014(5) 0.003(4) -0.001(4) -0.014(4)
C14 0.023(5) 0.023(6) 0.030(6) -0.002(5) -0.006(4) 0.000(4)
C15 0.026(6) 0.029(7) 0.045(8) -0.006(6) -0.005(5) 0.014(5)
C16 0.026(6) 0.035(7) 0.046(8) -0.011(6) -0.014(5) 0.000(5)
C17 0.024(5) 0.032(6) 0.015(5) 0.002(5) 0.007(4) -0.007(5)
C18 0.020(4) 0.022(4) 0.010(4) 0.003(3) 0.001(3) -0.002(3)
C19 0.026(5) 0.018(5) 0.041(7) 0.003(5) -0.014(5) -0.009(4)
C20 0.018(5) 0.023(6) 0.033(6) 0.001(5) 0.006(4) -0.004(4)
C21 0.022(5) 0.022(6) 0.029(6) -0.002(5) -0.001(4) -0.009(4)
C22 0.038(6) 0.036(7) 0.015(5) 0.001(5) 0.010(5) -0.007(5)
C23 0.043(6) 0.025(6) 0.030(6) -0.007(5) 0.013(5) -0.023(5)
C24 0.048(7) 0.030(7) 0.039(8) -0.005(6) 0.029(6) -0.020(6)
C25 0.032(6) 0.014(5) 0.039(7) 0.000(5) 0.010(5) -0.005(4)
C26 0.015(4) 0.012(5) 0.028(6) 0.003(4) 0.004(4) 0.000(4)
C27 0.021(5) 0.027(6) 0.025(6) 0.003(5) -0.006(4) -0.008(4)
C28 0.021(5) 0.019(5) 0.030(6) 0.008(4) 0.001(4) -0.004(4)
C29 0.026(4) 0.019(4) 0.035(4) 0.013(4) 0.001(3) -0.004(3)
C30 0.015(5) 0.038(7) 0.022(6) -0.006(5) 0.003(4) -0.006(4)
C31 0.019(5) 0.035(6) 0.025(6) 0.014(5) -0.001(4) -0.006(4)
C32 0.025(5) 0.011(5) 0.041(7) -0.005(5) 0.004(5) -0.009(4)
C33 0.021(5) 0.028(6) 0.058(8) 0.010(6) -0.002(5) -0.010(5)
C34 0.025(6) 0.033(7) 0.078(10) 0.021(7) -0.019(6) -0.015(5)
C35 0.024(6) 0.030(7) 0.049(8) 0.015(6) -0.009(5) 0.003(5)
C36 0.027(5) 0.033(7) 0.033(6) 0.011(5) -0.002(5) -0.008(5)
C37 0.024(5) 0.023(6) 0.037(7) 0.001(5) -0.006(5) -0.011(4)
C38 0.016(5) 0.024(6) 0.038(7) 0.004(5) -0.001(4) -0.008(4)
C39 0.018(5) 0.023(6) 0.037(7) 0.003(5) 0.005(4) -0.006(4)
C40 0.028(5) 0.030(6) 0.022(6) 0.008(5) -0.004(4) -0.012(5)
C41 0.028(5) 0.032(7) 0.033(7) 0.004(5) -0.005(5) -0.010(5)
C42 0.021(5) 0.018(6) 0.037(7) -0.001(5) -0.004(4) 0.000(4)
C43 0.018(5) 0.027(6) 0.039(7) 0.011(5) 0.003(4) -0.004(4)
C44 0.034(6) 0.031(7) 0.056(9) 0.013(6) -0.007(6) -0.008(5)
C45 0.029(6) 0.034(7) 0.029(6) 0.003(5) -0.006(5) -0.009(5)
C46 0.039(7) 0.059(9) 0.034(7) -0.005(6) -0.008(5) -0.013(6)
C47 0.024(5) 0.034(7) 0.052(8) -0.008(6) -0.014(5) -0.007(5)
C48 0.021(5) 0.029(6) 0.033(6) 0.001(5) -0.001(4) 0.000(4)
C49 0.027(5) 0.016(5) 0.050(7) 0.016(5) -0.010(5) -0.013(4)
C50 0.035(6) 0.034(7) 0.068(10) 0.014(7) -0.013(6) -0.021(6)
C51 0.043(7) 0.019(6) 0.049(8) 0.008(5) 0.001(6) -0.016(5)
C52 0.029(6) 0.020(6) 0.048(8) 0.014(5) -0.009(5) -0.009(5)
C53 0.012(4) 0.026(6) 0.034(6) -0.001(5) -0.002(4) -0.001(4)
C54 0.036(7) 0.051(8) 0.049(8) 0.015(7) 0.004(6) -0.027(6)
C55 0.058(8) 0.075(10) 0.022(6) 0.017(7) 0.001(6) -0.042(8)
C56 0.030(6) 0.034(7) 0.034(7) 0.004(5) -0.001(5) -0.015(5)
N1 0.019(4) 0.012(4) 0.030(5) 0.002(4) 0.001(3) -0.002(3)
N2 0.031(5) 0.013(4) 0.022(5) -0.001(4) 0.000(4) -0.006(4)
N3 0.038(6) 0.034(6) 0.042(6) -0.006(5) 0.004(5) -0.009(5)
N4 0.034(5) 0.014(5) 0.050(7) -0.006(4) -0.005(5) 0.001(4)
O1 0.030(4) 0.016(4) 0.057(6) 0.002(4) -0.013(4) -0.001(3)
O2 0.021(4) 0.032(4) 0.033(4) 0.006(3) 0.000(3) -0.009(3)
O3 0.028(4) 0.049(6) 0.039(5) -0.018(4) 0.007(4) 0.003(4)
O4 0.036(5) 0.033(5) 0.066(6) 0.025(5) -0.016(4) -0.018(4)
O5 0.040(4) 0.031(5) 0.039(5) -0.018(4) 0.026(4) -0.019(4)
O6 0.042(4) 0.026(4) 0.018(4) 0.002(3) 0.005(3) -0.016(3)
O7 0.102(9) 0.036(6) 0.070(8) -0.008(5) 0.048(7) -0.030(6)
O8 0.091(8) 0.049(6) 0.067(7) 0.001(5) 0.051(7) -0.029(6)
O9 0.029(4) 0.040(5) 0.044(5) 0.016(4) 0.002(4) -0.009(4)
O10 0.033(4) 0.020(4) 0.053(6) -0.009(4) -0.007(4) -0.004(3)
O11 0.022(4) 0.025(4) 0.028(4) 0.007(3) -0.005(3) -0.003(3)
O12 0.026(4) 0.035(5) 0.064(6) 0.013(4) -0.010(4) -0.014(4)
O13 0.041(4) 0.009(4) 0.041(5) -0.001(3) 0.017(4) 0.004(3)
O14 0.030(4) 0.018(4) 0.035(5) -0.008(3) 0.012(3) -0.004(3)
O15 0.061(6) 0.040(6) 0.071(8) -0.005(5) 0.015(5) -0.018(5)
O16 0.045(5) 0.032(5) 0.080(8) -0.013(5) 0.032(5) -0.006(4)

loop_
_atom_type_symbol
_atom_type_description
_atom_type_scat_dispersion_real
_atom_type_scat_dispersion_imag
_atom_type_scat_source
C C 0.0181 0.0091 'International Tables Vol C Tables 4.2.6.8 and 6.1.1.4'
H H 0.0000 0.0000 'International Tables Vol C Tables 4.2.6.8 and 6.1.1.4'
N N 0.0311 0.0180 'International Tables Vol C Tables 4.2.6.8 and 6.1.1.4'
O O 0.0492 0.0322 'International Tables Vol C Tables 4.2.6.8 and 6.1.1.4'
Eu Eu -8.9294 11.1857 'International Tables Vol C Tables 4.2.6.8 and 6.1.1.4'

loop_
_geom_angle_atom_site_label_1
_geom_angle_atom_site_label_2
_geom_angle_atom_site_label_3
_geom_angle
_geom_angle_site_symmetry_1
_geom_angle_site_symmetry_3
O6 Eu1 O5 139.4(3) . 2_577
O6 Eu1 O10 122.6(3) . .
O5 Eu1 O10 74.2(3) 2_577 .
O6 Eu1 O11 71.3(2) . 2_577
O5 Eu1 O11 74.0(3) 2_577 2_577
O10 Eu1 O11 139.3(3) . 2_577
O6 Eu1 O12 78.3(3) . 2_577
O5 Eu1 O12 96.3(3) 2_577 2_577
O10 Eu1 O12 157.0(3) . 2_577
O11 Eu1 O12 51.8(2) 2_577 2_577
O6 Eu1 N1 83.2(2) . .
O5 Eu1 N1 136.9(3) 2_577 .
O10 Eu1 N1 88.1(3) . .
O11 Eu1 N1 132.7(2) 2_577 .
O12 Eu1 N1 84.9(3) 2_577 .
O6 Eu1 N2 137.4(3) . .
O5 Eu1 N2 75.3(3) 2_577 .
O10 Eu1 N2 84.5(3) . .
O11 Eu1 N2 111.0(3) 2_577 .
O12 Eu1 N2 72.7(3) 2_577 .
N1 Eu1 N2 64.0(3) . .
O6 Eu1 O9 73.3(3) . .
O5 Eu1 O9 120.0(3) 2_577 .
O10 Eu1 O9 50.7(3) . .
O11 Eu1 O9 133.6(3) 2_577 .
O12 Eu1 O9 143.7(3) 2_577 .
N1 Eu1 O9 69.8(3) . .
N2 Eu1 O9 115.3(3) . .
O6 Eu1 C32 72.7(3) . 2_577
O5 Eu1 C32 85.4(3) 2_577 2_577
O10 Eu1 C32 159.5(3) . 2_577
O11 Eu1 C32 26.4(2) 2_577 2_577
O12 Eu1 C32 25.4(3) 2_577 2_577
N1 Eu1 C32 108.5(3) . 2_577
N2 Eu1 C32 91.9(3) . 2_577
O9 Eu1 C32 145.9(3) . 2_577
O6 Eu1 Eu1 69.13(17) . 2_577
O5 Eu1 Eu1 70.46(18) 2_577 2_577
O10 Eu1 Eu1 107.65(19) . 2_577
O11 Eu1 Eu1 36.66(17) 2_577 2_577
O12 Eu1 Eu1 88.05(19) 2_577 2_577
N1 Eu1 Eu1 152.27(18) . 2_577
N2 Eu1 Eu1 138.3(2) . 2_577
O9 Eu1 Eu1 102.18(18) . 2_577
C32 Eu1 Eu1 62.73(19) 2_577 2_577
O2 Eu2 O13 75.8(3) 2_566 1_545
O2 Eu2 O14 75.5(2) 2_566 2_576
O13 Eu2 O14 137.3(2) 1_545 2_576
O2 Eu2 O4 73.9(3) 2_566 2_566
O13 Eu2 O4 75.4(3) 1_545 2_566
O14 Eu2 O4 124.7(3) 2_576 2_566
O2 Eu2 O1 123.8(2) 2_566 .
O13 Eu2 O1 89.1(3) 1_545 .
O14 Eu2 O1 81.4(3) 2_576 .
O4 Eu2 O1 153.3(3) 2_566 .
O2 Eu2 O2 71.6(3) 2_566 .
O13 Eu2 O2 72.7(3) 1_545 .
O14 Eu2 O2 68.6(2) 2_576 .
O4 Eu2 O2 137.6(3) 2_566 .
O1 Eu2 O2 52.2(2) . .
O2 Eu2 O3 70.1(3) 2_566 2_566
O13 Eu2 O3 122.6(3) 1_545 2_566
O14 Eu2 O3 74.9(3) 2_576 2_566
O4 Eu2 O3 51.7(3) 2_566 2_566
O1 Eu2 O3 148.3(3) . 2_566
O2 Eu2 O3 132.2(3) . 2_566
O2 Eu2 N4 140.8(3) 2_566 .
O13 Eu2 N4 140.2(3) 1_545 .
O14 Eu2 N4 79.2(3) 2_576 .
O4 Eu2 N4 97.4(3) 2_566 .
O1 Eu2 N4 80.5(3) . .
O2 Eu2 N4 125.0(3) . .
O3 Eu2 N4 74.7(3) 2_566 .
O2 Eu2 N3 144.6(3) 2_566 .
O13 Eu2 N3 76.7(3) 1_545 .
O14 Eu2 N3 139.4(3) 2_576 .
O4 Eu2 N3 77.9(3) 2_566 .
O1 Eu2 N3 77.4(3) . .
O2 Eu2 N3 120.0(3) . .
O3 Eu2 N3 107.8(3) 2_566 .
N4 Eu2 N3 63.6(3) . .
O2 Eu2 C19 60.6(3) 2_566 2_566
O13 Eu2 C19 95.3(3) 1_545 2_566
O14 Eu2 C19 97.4(3) 2_576 2_566
O4 Eu2 C19 27.3(3) 2_566 2_566
O1 Eu2 C19 174.6(3) . 2_566
O2 Eu2 C19 132.2(3) . 2_566
O3 Eu2 C19 27.5(3) 2_566 2_566
N4 Eu2 C19 94.1(3) . 2_566
N3 Eu2 C19 100.6(3) . 2_566
O2 Eu2 Eu2 37.08(18) 2_566 2_566
O13 Eu2 Eu2 70.40(17) 1_545 2_566
O14 Eu2 Eu2 67.55(16) 2_576 2_566
O4 Eu2 Eu2 107.6(2) 2_566 2_566
O1 Eu2 Eu2 86.73(17) . 2_566
O2 Eu2 Eu2 34.56(17) . 2_566
O3 Eu2 Eu2 102.9(2) 2_566 2_566
N4 Eu2 Eu2 145.8(2) . 2_566
N3 Eu2 Eu2 143.6(2) . 2_566
C19 Eu2 Eu2 97.7(2) 2_566 2_566
N4 C1 C2 122.6(15) . .
N4 C1 H1 118.7 . .
C2 C1 H1 118.7 . .
C3 C2 C1 119.5(16) . .
C3 C2 H2 120.3 . .
C1 C2 H2 120.3 . .
C2 C3 C4 120.9(14) . .
C2 C3 H3 119.5 . .
C4 C3 H3 119.5 . .
C3 C4 C5 117.2(13) . .
C3 C4 C9 123.6(13) . .
C5 C4 C9 118.9(14) . .
N4 C5 C4 121.0(13) . .
N4 C5 C6 119.2(11) . .
C4 C5 C6 119.8(11) . .
N3 C6 C7 123.5(12) . .
N3 C6 C5 118.1(10) . .
C7 C6 C5 118.4(11) . .
C8 C7 C10 121.9(13) . .
C8 C7 C6 121.2(13) . .
C10 C7 C6 116.9(11) . .
C9 C8 C7 120.9(14) . .
C9 C8 H8 119.5 . .
C7 C8 H8 119.5 . .
C8 C9 C4 120.7(14) . .
C8 C9 H9 119.6 . .
C4 C9 H9 119.6 . .
C11 C10 C7 120.4(12) . .
C11 C10 H10 119.8 . .
C7 C10 H10 119.8 . .
C10 C11 C12 118.2(13) . .
C10 C11 H11 120.9 . .
C12 C11 H11 120.9 . .
N3 C12 C11 123.7(13) . .
N3 C12 H12 118.2 . .
C11 C12 H12 118.2 . .
C14 C13 C18 119.4(9) . .
C14 C13 C20 116.6(9) . .
C18 C13 C20 124.0(9) . .
C15 C14 C13 120.3(10) . .
C15 C14 H14 119.8 . .
C13 C14 H14 119.8 . .
C14 C15 C16 119.4(10) . .
C14 C15 H15 120.3 . .
C16 C15 H15 120.3 . .
C15 C16 C17 122.4(11) . .
C15 C16 H16 118.8 . .
C17 C16 H16 118.8 . .
C18 C17 C16 117.0(10) . .
C18 C17 C21 123.1(10) . .
C16 C17 C21 119.8(10) . .
C17 C18 C13 121.4(9) . .
C17 C18 C19 119.5(9) . .
C13 C18 C19 119.0(9) . .
O4 C19 O3 118.8(10) . .
O4 C19 C18 118.7(10) . .
O3 C19 C18 122.0(10) . .
O4 C19 Eu2 63.5(6) . 2_566
O3 C19 Eu2 67.0(6) . 2_566
C18 C19 Eu2 137.8(7) . 2_566
O1 C20 O2 120.8(10) . .
O1 C20 C13 121.6(9) . .
O2 C20 C13 117.6(9) . .
C28 C21 C22 115.8(10) . .
C28 C21 C17 124.7(9) . .
C22 C21 C17 119.3(9) . .
C23 C22 C21 122.4(10) . .
C23 C22 H22 118.8 . .
C21 C22 H22 118.8 . .
C22 C23 C25 120.0(10) . .
C22 C23 C24 118.8(10) . .
C25 C23 C24 120.8(10) . .
O8 C24 O7 124.3(11) . .
O8 C24 C23 119.7(11) . .
O7 C24 C23 115.8(10) . .
C26 C25 C23 120.3(10) . .
C26 C25 H25 119.9 . .
C23 C25 H25 119.9 . .
C25 C26 C28 119.0(9) . .
C25 C26 C27 119.9(9) . .
C28 C26 C27 121.1(9) . .
O6 C27 O5 127.2(10) . .
O6 C27 C26 115.2(9) . .
O5 C27 C26 117.4(9) . .
C21 C28 C26 122.3(9) . .
C21 C28 H28 118.8 . .
C26 C28 H28 118.8 . .
O9 C29 O10 121.3(11) . .
O9 C29 C30 121.7(11) . .
O10 C29 C30 116.8(9) . .
C36 C30 C31 120.7(9) . .
C36 C30 C29 121.6(10) . .
C31 C30 C29 117.4(10) . .
C33 C31 C30 117.9(10) . .
C33 C31 C32 118.6(10) . .
C30 C31 C32 123.5(9) . .
O12 C32 O11 121.1(10) . .
O12 C32 C31 120.7(9) . .
O11 C32 C31 118.2(9) . .
O12 C32 Eu1 61.1(6) . 2_577
O11 C32 Eu1 60.1(6) . 2_577
C31 C32 Eu1 177.0(8) . 2_577
C34 C33 C31 121.0(11) . .
C34 C33 H33 119.5 . .
C31 C33 H33 119.5 . .
C33 C34 C35 119.6(10) . .
C33 C34 H34 120.2 . .
C35 C34 H34 120.2 . .
C36 C35 C34 121.6(11) . .
C36 C35 H35 119.2 . .
C34 C35 H35 119.2 . .
C35 C36 C30 119.2(11) . .
C35 C36 C37 118.3(10) . .
C30 C36 C37 122.1(10) . .
C38 C37 C43 117.2(10) . .
C38 C37 C36 126.0(10) . .
C43 C37 C36 116.7(10) . .
C37 C38 C39 122.4(10) . .
C37 C38 H38 118.8 . .
C39 C38 H38 118.8 . .
C41 C39 C38 119.0(10) . .
C41 C39 C40 120.1(10) . .
C38 C39 C40 120.9(9) . .
O13 C40 O14 123.6(10) . .
O13 C40 C39 119.2(10) . .
O14 C40 C39 117.1(10) . .
C39 C41 C42 119.1(11) . .
C39 C41 H41 120.4 . .
C42 C41 H41 120.4 . .
C43 C42 C41 121.2(10) . .
C43 C42 C44 121.2(10) . .
C41 C42 C44 117.5(10) . .
C42 C43 C37 120.9(10) . .
C42 C43 H43 119.5 . .
C37 C43 H43 119.5 . .
O15 C44 O16 125.1(12) . .
O15 C44 C42 125.3(12) . .
O16 C44 C42 109.6(10) . .
N2 C45 C46 123.1(11) . .
N2 C45 H45 118.5 . .
C46 C45 H45 118.5 . .
C47 C46 C45 121.3(12) . .
C47 C46 H46 119.4 . .
C45 C46 H46 119.4 . .
C46 C47 C48 118.6(11) . .
C46 C47 H47 120.7 . .
C48 C47 H47 120.7 . .
C49 C48 C50 120.0(11) . .
C49 C48 C47 116.2(11) . .
C50 C48 C47 123.8(11) . .
N2 C49 C53 118.3(10) . .
N2 C49 C48 123.5(11) . .
C53 C49 C48 118.2(10) . .
C51 C50 C48 121.2(12) . .
C51 C50 H50 119.4 . .
C48 C50 H50 119.4 . .
C50 C51 C52 120.8(11) . .
C50 C51 H51 119.6 . .
C52 C51 H51 119.6 . .
C54 C52 C53 118.1(11) . .
C54 C52 C51 122.2(11) . .
C53 C52 C51 119.7(11) . .
N1 C53 C52 121.7(10) . .
N1 C53 C49 118.2(10) . .
C52 C53 C49 120.1(10) . .
C55 C54 C52 119.5(11) . .
C55 C54 H54 120.3 . .
C52 C54 H54 120.3 . .
C54 C55 C56 119.5(12) . .
C54 C55 H55 120.2 . .
C56 C55 H55 120.2 . .
N1 C56 C55 122.7(11) . .
N1 C56 H56 118.7 . .
C55 C56 H56 118.7 . .
C56 N1 C53 118.5(9) . .
C56 N1 Eu1 120.3(7) . .
C53 N1 Eu1 120.3(7) . .
C45 N2 C49 117.3(9) . .
C45 N2 Eu1 124.2(7) . .
C49 N2 Eu1 118.5(7) . .
C12 N3 C6 117.2(12) . .
C12 N3 Eu2 123.9(8) . .
C6 N3 Eu2 118.8(8) . .
C1 N4 C5 118.7(12) . .
C1 N4 Eu2 121.1(9) . .
C5 N4 Eu2 120.1(9) . .
C20 O1 Eu2 95.4(6) . .
C20 O2 Eu2 159.5(7) . 2_566
C20 O2 Eu2 91.4(6) . .
Eu2 O2 Eu2 108.4(3) 2_566 .
C19 O3 Eu2 85.5(7) . 2_566
C19 O4 Eu2 89.2(6) . 2_566
C27 O5 Eu1 134.5(7) . 2_577
C27 O6 Eu1 138.0(7) . .
C24 O7 H7 109.5 . .
C29 O9 Eu1 81.6(7) . .
C29 O10 Eu1 91.3(6) . .
C32 O11 Eu1 93.5(6) . 2_577
C32 O12 Eu1 93.5(7) . 2_577
C40 O13 Eu2 134.7(7) . 1_565
C40 O14 Eu2 140.6(7) . 2_576
C44 O16 H16A 109.5 . .

loop_
_geom_bond_atom_site_label_1
_geom_bond_atom_site_label_2
_geom_bond_distance
_geom_bond_site_symmetry_2
Eu1 O6 2.368(7) .
Eu1 O5 2.389(7) 2_577
Eu1 O10 2.429(8) .
Eu1 O11 2.482(7) 2_577
Eu1 O12 2.507(8) 2_577
Eu1 N1 2.537(8) .
Eu1 N2 2.581(8) .
Eu1 O9 2.654(9) .
Eu1 C32 2.859(11) 2_577
Eu1 Eu1 3.8740(11) 2_577
Eu2 O2 2.366(7) 2_566
Eu2 O13 2.420(8) 1_545
Eu2 O14 2.429(7) 2_576
Eu2 O4 2.455(8) 2_566
Eu2 O1 2.467(8) .
Eu2 O2 2.515(8) .
Eu2 O3 2.533(9) 2_566
Eu2 N4 2.580(9) .
Eu2 N3 2.603(11) .
Eu2 C19 2.743(10) 2_566
Eu2 Eu2 3.9580(12) 2_566
C1 N4 1.334(17) .
C1 C2 1.35(2) .
C1 H1 0.9300 .
C2 C3 1.34(2) .
C2 H2 0.9300 .
C3 C4 1.38(2) .
C3 H3 0.9300 .
C4 C5 1.408(17) .
C4 C9 1.446(18) .
C5 N4 1.351(14) .
C5 C6 1.420(18) .
C6 N3 1.377(14) .
C6 C7 1.415(16) .
C7 C8 1.394(18) .
C7 C10 1.409(18) .
C8 C9 1.34(2) .
C8 H8 0.9300 .
C9 H9 0.9300 .
C10 C11 1.370(19) .
C10 H10 0.9300 .
C11 C12 1.432(18) .
C11 H11 0.9300 .
C12 N3 1.320(16) .
C12 H12 0.9300 .
C13 C14 1.393(14) .
C13 C18 1.399(14) .
C13 C20 1.512(14) .
C14 C15 1.371(16) .
C14 H14 0.9300 .
C15 C16 1.387(16) .
C15 H15 0.9300 .
C16 C17 1.397(15) .
C16 H16 0.9300 .
C17 C18 1.392(14) .
C17 C21 1.462(15) .
C18 C19 1.489(13) .
C19 O4 1.258(14) .
C19 O3 1.269(13) .
C19 Eu2 2.743(10) 2_566
C20 O1 1.226(12) .
C20 O2 1.295(12) .
C21 C28 1.394(14) .
C21 C22 1.407(14) .
C22 C23 1.363(15) .
C22 H22 0.9300 .
C23 C25 1.384(15) .
C23 C24 1.478(14) .
C24 O8 1.244(15) .
C24 O7 1.287(14) .
C25 C26 1.370(14) .
C25 H25 0.9300 .
C26 C28 1.399(14) .
C26 C27 1.513(14) .
C27 O6 1.245(12) .
C27 O5 1.253(13) .
C28 H28 0.9300 .
C29 O9 1.247(13) .
C29 O10 1.261(14) .
C29 C30 1.494(14) .
C30 C36 1.390(15) .
C30 C31 1.415(15) .
C31 C33 1.412(14) .
C31 C32 1.507(15) .
C32 O12 1.230(13) .
C32 O11 1.274(12) .
C32 Eu1 2.859(11) 2_577
C33 C34 1.373(16) .
C33 H33 0.9300 .
C34 C35 1.384(16) .
C34 H34 0.9300 .
C35 C36 1.380(16) .
C35 H35 0.9300 .
C36 C37 1.496(15) .
C37 C38 1.392(14) .
C37 C43 1.408(15) .
C38 C39 1.400(15) .
C38 H38 0.9300 .
C39 C41 1.392(15) .
C39 C40 1.506(14) .
C40 O13 1.268(13) .
C40 O14 1.274(13) .
C41 C42 1.400(15) .
C41 H41 0.9300 .
C42 C43 1.373(15) .
C42 C44 1.523(16) .
C43 H43 0.9300 .
C44 O15 1.170(15) .
C44 O16 1.333(14) .
C45 N2 1.316(14) .
C45 C46 1.394(17) .
C45 H45 0.9300 .
C46 C47 1.355(18) .
C46 H46 0.9300 .
C47 C48 1.428(17) .
C47 H47 0.9300 .
C48 C49 1.423(16) .
C48 C50 1.425(16) .
C49 N2 1.373(13) .
C49 C53 1.419(16) .
C50 C51 1.328(18) .
C50 H50 0.9300 .
C51 C52 1.426(16) .
C51 H51 0.9300 .
C52 C54 1.384(18) .
C52 C53 1.406(15) .
C53 N1 1.362(13) .
C54 C55 1.367(18) .
C54 H54 0.9300 .
C55 C56 1.388(16) .
C55 H55 0.9300 .
C56 N1 1.318(14) .
C56 H56 0.9300 .
O2 Eu2 2.366(7) 2_566
O3 Eu2 2.533(9) 2_566
O4 Eu2 2.455(8) 2_566
O5 Eu1 2.389(7) 2_577
O7 H7 0.8200 .
O11 Eu1 2.482(7) 2_577
O12 Eu1 2.507(8) 2_577
O13 Eu2 2.420(8) 1_565
O14 Eu2 2.429(7) 2_576
O16 H16A 0.8200 .

loop_
_geom_torsion_atom_site_label_1
_geom_torsion_atom_site_label_2
_geom_torsion_atom_site_label_3
_geom_torsion_atom_site_label_4
_geom_torsion
_geom_torsion_site_symmetry_1
_geom_torsion_site_symmetry_4
N4 C1 C2 C3 1(3) . .
C1 C2 C3 C4 -3(4) . .
C2 C3 C4 C5 3(3) . .
C2 C3 C4 C9 177(2) . .
C3 C4 C5 N4 -1(2) . .
C9 C4 C5 N4 -175.0(15) . .
C3 C4 C5 C6 176.6(16) . .
C9 C4 C5 C6 3(2) . .
N4 C5 C6 N3 -4.5(18) . .
C4 C5 C6 N3 177.9(13) . .
N4 C5 C6 C7 176.0(12) . .
C4 C5 C6 C7 -1.6(19) . .
N3 C6 C7 C8 -179.1(14) . .
C5 C6 C7 C8 0(2) . .
N3 C6 C7 C10 -1(2) . .
C5 C6 C7 C10 178.9(12) . .
C10 C7 C8 C9 -178.7(17) . .
C6 C7 C8 C9 0(3) . .
C7 C8 C9 C4 1(3) . .
C3 C4 C9 C8 -176(2) . .
C5 C4 C9 C8 -2(3) . .
C8 C7 C10 C11 177.0(15) . .
C6 C7 C10 C11 -1(2) . .
C7 C10 C11 C12 2(2) . .
C10 C11 C12 N3 0(2) . .
C18 C13 C14 C15 -0.2(16) . .
C20 C13 C14 C15 -179.5(11) . .
C13 C14 C15 C16 0.0(19) . .
C14 C15 C16 C17 2(2) . .
C15 C16 C17 C18 -3.2(18) . .
C15 C16 C17 C21 -179.1(12) . .
C16 C17 C18 C13 2.9(15) . .
C21 C17 C18 C13 178.7(9) . .
C16 C17 C18 C19 -173.2(10) . .
C21 C17 C18 C19 2.6(15) . .
C14 C13 C18 C17 -1.3(15) . .
C20 C13 C18 C17 177.9(9) . .
C14 C13 C18 C19 174.8(10) . .
C20 C13 C18 C19 -6.0(15) . .
C17 C18 C19 O4 90.8(12) . .
C13 C18 C19 O4 -85.4(12) . .
C17 C18 C19 O3 -97.8(12) . .
C13 C18 C19 O3 86.0(13) . .
C17 C18 C19 Eu2 172.0(8) . 2_566
C13 C18 C19 Eu2 -4.2(16) . 2_566
C14 C13 C20 O1 8.0(15) . .
C18 C13 C20 O1 -171.3(10) . .
C14 C13 C20 O2 -175.0(9) . .
C18 C13 C20 O2 5.8(15) . .
C18 C17 C21 C28 68.9(15) . .
C16 C17 C21 C28 -115.4(13) . .
C18 C17 C21 C22 -106.2(12) . .
C16 C17 C21 C22 69.5(15) . .
C28 C21 C22 C23 2.3(18) . .
C17 C21 C22 C23 177.8(11) . .
C21 C22 C23 C25 1(2) . .
C21 C22 C23 C24 -171.6(12) . .
C22 C23 C24 O8 -6(2) . .
C25 C23 C24 O8 -178.8(15) . .
C22 C23 C24 O7 169.9(14) . .
C25 C23 C24 O7 -3(2) . .
C22 C23 C25 C26 -2(2) . .
C24 C23 C25 C26 170.2(12) . .
C23 C25 C26 C28 0.1(18) . .
C23 C25 C26 C27 -178.4(11) . .
C25 C26 C27 O6 -1.3(15) . .
C28 C26 C27 O6 -179.7(10) . .
C25 C26 C27 O5 -178.0(11) . .
C28 C26 C27 O5 3.5(15) . .
C22 C21 C28 C26 -4.6(16) . .
C17 C21 C28 C26 -179.8(10) . .
C25 C26 C28 C21 3.5(17) . .
C27 C26 C28 C21 -178.1(10) . .
O9 C29 C30 C36 -94.9(13) . .
O10 C29 C30 C36 89.7(13) . .
O9 C29 C30 C31 91.8(13) . .
O10 C29 C30 C31 -83.7(13) . .
C36 C30 C31 C33 -0.6(17) . .
C29 C30 C31 C33 172.8(10) . .
C36 C30 C31 C32 178.3(10) . .
C29 C30 C31 C32 -8.3(16) . .
C33 C31 C32 O12 4.4(17) . .
C30 C31 C32 O12 -174.5(11) . .
C33 C31 C32 O11 -174.8(10) . .
C30 C31 C32 O11 6.3(16) . .
C33 C31 C32 Eu1 -121(14) . 2_577
C30 C31 C32 Eu1 60(14) . 2_577
C30 C31 C33 C34 -1.9(18) . .
C32 C31 C33 C34 179.2(12) . .
C31 C33 C34 C35 3(2) . .
C33 C34 C35 C36 -2(2) . .
C34 C35 C36 C30 -1(2) . .
C34 C35 C36 C37 -173.7(12) . .
C31 C30 C36 C35 1.7(17) . .
C29 C30 C36 C35 -171.4(11) . .
C31 C30 C36 C37 174.6(10) . .
C29 C30 C36 C37 1.5(17) . .
C35 C36 C37 C38 -128.9(13) . .
C30 C36 C37 C38 58.2(17) . .
C35 C36 C37 C43 53.6(16) . .
C30 C36 C37 C43 -119.3(12) . .
C43 C37 C38 C39 -4.1(17) . .
C36 C37 C38 C39 178.5(11) . .
C37 C38 C39 C41 3.4(17) . .
C37 C38 C39 C40 -174.7(10) . .
C41 C39 C40 O13 -173.7(11) . .
C38 C39 C40 O13 4.4(17) . .
C41 C39 C40 O14 4.5(16) . .
C38 C39 C40 O14 -177.4(10) . .
C38 C39 C41 C42 -0.5(17) . .
C40 C39 C41 C42 177.7(10) . .
C39 C41 C42 C43 -1.6(18) . .
C39 C41 C42 C44 -177.3(11) . .
C41 C42 C43 C37 0.9(18) . .
C44 C42 C43 C37 176.5(11) . .
C38 C37 C43 C42 1.9(17) . .
C36 C37 C43 C42 179.6(11) . .
C43 C42 C44 O15 169.7(14) . .
C41 C42 C44 O15 -15(2) . .
C43 C42 C44 O16 -10.2(18) . .
C41 C42 C44 O16 165.5(11) . .
N2 C45 C46 C47 -2.3(19) . .
C45 C46 C47 C48 0.2(18) . .
C46 C47 C48 C49 0.1(16) . .
C46 C47 C48 C50 179.2(12) . .
C50 C48 C49 N2 -177.6(10) . .
C47 C48 C49 N2 1.5(15) . .
C50 C48 C49 C53 0.5(15) . .
C47 C48 C49 C53 179.6(9) . .
C49 C48 C50 C51 1.4(17) . .
C47 C48 C50 C51 -177.6(12) . .
C48 C50 C51 C52 -3.0(19) . .
C50 C51 C52 C54 -178.7(12) . .
C50 C51 C52 C53 2.6(18) . .
C54 C52 C53 N1 2.5(16) . .
C51 C52 C53 N1 -178.8(10) . .
C54 C52 C53 C49 -179.4(10) . .
C51 C52 C53 C49 -0.6(16) . .
N2 C49 C53 N1 -4.5(14) . .
C48 C49 C53 N1 177.4(9) . .
N2 C49 C53 C52 177.3(10) . .
C48 C49 C53 C52 -0.8(15) . .
C53 C52 C54 C55 -0.9(18) . .
C51 C52 C54 C55 -179.6(12) . .
C52 C54 C55 C56 -1(2) . .
C54 C55 C56 N1 1(2) . .
C55 C56 N1 C53 0.8(17) . .
C55 C56 N1 Eu1 170.3(10) . .
C52 C53 N1 C56 -2.4(15) . .
C49 C53 N1 C56 179.4(9) . .
C52 C53 N1 Eu1 -171.9(7) . .
C49 C53 N1 Eu1 9.9(12) . .
O6 Eu1 N1 C56 30.8(8) . .
O5 Eu1 N1 C56 -156.6(8) 2_577 .
O10 Eu1 N1 C56 -92.4(8) . .
O11 Eu1 N1 C56 87.5(8) 2_577 .
O12 Eu1 N1 C56 109.6(8) 2_577 .
N2 Eu1 N1 C56 -177.2(9) . .
O9 Eu1 N1 C56 -43.9(8) . .
C32 Eu1 N1 C56 99.9(8) 2_577 .
Eu1 Eu1 N1 C56 33.7(10) 2_577 .
O6 Eu1 N1 C53 -159.9(7) . .
O5 Eu1 N1 C53 12.7(9) 2_577 .
O10 Eu1 N1 C53 77.0(7) . .
O11 Eu1 N1 C53 -103.2(7) 2_577 .
O12 Eu1 N1 C53 -81.1(7) 2_577 .
N2 Eu1 N1 C53 -7.9(7) . .
O9 Eu1 N1 C53 125.5(7) . .
C32 Eu1 N1 C53 -90.7(7) 2_577 .
Eu1 Eu1 N1 C53 -157.0(5) 2_577 .
C46 C45 N2 C49 3.8(16) . .
C46 C45 N2 Eu1 -174.8(8) . .
C53 C49 N2 C45 178.5(9) . .
C48 C49 N2 C45 -3.5(15) . .
C53 C49 N2 Eu1 -2.9(12) . .
C48 C49 N2 Eu1 175.2(8) . .
O6 Eu1 N2 C45 -132.6(8) . .
O5 Eu1 N2 C45 18.2(8) 2_577 .
O10 Eu1 N2 C45 93.3(8) . .
O11 Eu1 N2 C45 -47.8(9) 2_577 .
O12 Eu1 N2 C45 -83.4(8) 2_577 .
N1 Eu1 N2 C45 -176.1(9) . .
O9 Eu1 N2 C45 134.8(8) . .
C32 Eu1 N2 C45 -66.5(8) 2_577 .
Eu1 Eu1 N2 C45 -17.1(10) 2_577 .
O6 Eu1 N2 C49 48.9(9) . .
O5 Eu1 N2 C49 -160.3(8) 2_577 .
O10 Eu1 N2 C49 -85.2(8) . .
O11 Eu1 N2 C49 133.7(7) 2_577 .
O12 Eu1 N2 C49 98.1(8) 2_577 .
N1 Eu1 N2 C49 5.4(7) . .
O9 Eu1 N2 C49 -43.7(8) . .
C32 Eu1 N2 C49 115.0(8) 2_577 .
Eu1 Eu1 N2 C49 164.3(6) 2_577 .
C11 C12 N3 C6 -2(2) . .
C11 C12 N3 Eu2 174.9(11) . .
C7 C6 N3 C12 2.4(19) . .
C5 C6 N3 C12 -177.0(12) . .
C7 C6 N3 Eu2 -175.0(9) . .
C5 C6 N3 Eu2 5.6(15) . .
O2 Eu2 N3 C12 -38.1(14) 2_566 .
O13 Eu2 N3 C12 1.7(11) 1_545 .
O14 Eu2 N3 C12 153.9(10) 2_576 .
O4 Eu2 N3 C12 -75.9(11) 2_566 .
O1 Eu2 N3 C12 93.8(11) . .
O2 Eu2 N3 C12 62.5(11) . .
O3 Eu2 N3 C12 -118.7(11) 2_566 .
N4 Eu2 N3 C12 179.4(12) . .
C19 Eu2 N3 C12 -91.3(11) 2_566 .
Eu2 Eu2 N3 C12 27.5(13) 2_566 .
O2 Eu2 N3 C6 139.0(8) 2_566 .
O13 Eu2 N3 C6 178.9(9) 1_545 .
O14 Eu2 N3 C6 -29.0(11) 2_576 .
O4 Eu2 N3 C6 101.2(9) 2_566 .
O1 Eu2 N3 C6 -89.1(9) . .
O2 Eu2 N3 C6 -120.4(9) . .
O3 Eu2 N3 C6 58.5(9) 2_566 .
N4 Eu2 N3 C6 -3.5(8) . .
C19 Eu2 N3 C6 85.8(9) 2_566 .
Eu2 Eu2 N3 C6 -155.4(7) 2_566 .
C2 C1 N4 C5 1(3) . .
C2 C1 N4 Eu2 -178.7(16) . .
C4 C5 N4 C1 -1(2) . .
C6 C5 N4 C1 -178.4(13) . .
C4 C5 N4 Eu2 178.7(11) . .
C6 C5 N4 Eu2 1.1(16) . .
O2 Eu2 N4 C1 34.6(13) 2_566 .
O13 Eu2 N4 C1 -175.7(10) 1_545 .
O14 Eu2 N4 C1 -15.8(11) 2_576 .
O4 Eu2 N4 C1 108.2(11) 2_566 .
O1 Eu2 N4 C1 -98.8(11) . .
O2 Eu2 N4 C1 -69.8(12) . .
O3 Eu2 N4 C1 61.4(11) 2_566 .
N3 Eu2 N4 C1 -179.3(12) . .
C19 Eu2 N4 C1 81.0(12) 2_566 .
Eu2 Eu2 N4 C1 -29.2(13) 2_566 .
O2 Eu2 N4 C5 -144.9(8) 2_566 .
O13 Eu2 N4 C5 4.8(12) 1_545 .
O14 Eu2 N4 C5 164.7(10) 2_576 .
O4 Eu2 N4 C5 -71.3(9) 2_566 .
O1 Eu2 N4 C5 81.7(9) . .
O2 Eu2 N4 C5 110.6(9) . .
O3 Eu2 N4 C5 -118.2(9) 2_566 .
N3 Eu2 N4 C5 1.2(9) . .
C19 Eu2 N4 C5 -98.6(9) 2_566 .
Eu2 Eu2 N4 C5 151.3(7) 2_566 .
O2 C20 O1 Eu2 5.4(11) . .
C13 C20 O1 Eu2 -177.7(9) . .
O2 Eu2 O1 C20 0.5(8) 2_566 .
O13 Eu2 O1 C20 -71.7(7) 1_545 .
O14 Eu2 O1 C20 66.5(7) 2_576 .
O4 Eu2 O1 C20 -125.4(8) 2_566 .
O2 Eu2 O1 C20 -3.0(6) . .
O3 Eu2 O1 C20 108.2(8) 2_566 .
N4 Eu2 O1 C20 146.9(7) . .
N3 Eu2 O1 C20 -148.3(7) . .
C19 Eu2 O1 C20 144(3) 2_566 .
Eu2 Eu2 O1 C20 -1.3(7) 2_566 .
O1 C20 O2 Eu2 -169.2(14) . 2_566
C13 C20 O2 Eu2 14(3) . 2_566
O1 C20 O2 Eu2 -5.3(11) . .
C13 C20 O2 Eu2 177.7(8) . .
O2 Eu2 O2 C20 -174.1(7) 2_566 .
O13 Eu2 O2 C20 105.5(6) 1_545 .
O14 Eu2 O2 C20 -92.9(6) 2_576 .
O4 Eu2 O2 C20 148.6(6) 2_566 .
O1 Eu2 O2 C20 2.8(6) . .
O3 Eu2 O2 C20 -135.8(6) 2_566 .
N4 Eu2 O2 C20 -34.3(7) . .
N3 Eu2 O2 C20 42.7(7) . .
C19 Eu2 O2 C20 -173.2(6) 2_566 .
Eu2 Eu2 O2 C20 -174.1(7) 2_566 .
O2 Eu2 O2 Eu2 0.0 2_566 2_566
O13 Eu2 O2 Eu2 -80.4(3) 1_545 2_566
O14 Eu2 O2 Eu2 81.2(3) 2_576 2_566
O4 Eu2 O2 Eu2 -37.3(5) 2_566 2_566
O1 Eu2 O2 Eu2 177.0(5) . 2_566
O3 Eu2 O2 Eu2 38.3(4) 2_566 2_566
N4 Eu2 O2 Eu2 139.8(3) . 2_566
N3 Eu2 O2 Eu2 -143.1(3) . 2_566
C19 Eu2 O2 Eu2 0.9(5) 2_566 2_566
O4 C19 O3 Eu2 38.2(10) . 2_566
C18 C19 O3 Eu2 -133.2(9) . 2_566
O3 C19 O4 Eu2 -39.5(10) . 2_566
C18 C19 O4 Eu2 132.2(8) . 2_566
O6 C27 O5 Eu1 -6.6(19) . 2_577
C26 C27 O5 Eu1 169.7(7) . 2_577
O5 C27 O6 Eu1 -3.7(19) . .
C26 C27 O6 Eu1 180.0(7) . .
O5 Eu1 O6 C27 12.8(13) 2_577 .
O10 Eu1 O6 C27 -91.7(11) . .
O11 Eu1 O6 C27 45.5(10) 2_577 .
O12 Eu1 O6 C27 98.9(11) 2_577 .
N1 Eu1 O6 C27 -175.0(11) . .
N2 Eu1 O6 C27 146.5(10) . .
O9 Eu1 O6 C27 -104.0(11) . .
C32 Eu1 O6 C27 73.2(11) 2_577 .
Eu1 Eu1 O6 C27 6.5(10) 2_577 .
O10 C29 O9 Eu1 38.3(10) . .
C30 C29 O9 Eu1 -136.9(10) . .
O6 Eu1 O9 C29 145.7(7) . .
O5 Eu1 O9 C29 7.8(7) 2_577 .
O10 Eu1 O9 C29 -20.8(6) . .
O11 Eu1 O9 C29 104.1(7) 2_577 .
O12 Eu1 O9 C29 -174.3(6) 2_577 .
N1 Eu1 O9 C29 -125.5(7) . .
N2 Eu1 O9 C29 -79.2(7) . .
C32 Eu1 O9 C29 141.0(7) 2_577 .
Eu1 Eu1 O9 C29 82.1(6) 2_577 .
O9 C29 O10 Eu1 -42.1(11) . .
C30 C29 O10 Eu1 133.4(9) . .
O6 Eu1 O10 C29 5.0(7) . .
O5 Eu1 O10 C29 -134.1(7) 2_577 .
O11 Eu1 O10 C29 -94.2(7) 2_577 .
O12 Eu1 O10 C29 157.7(7) 2_577 .
N1 Eu1 O10 C29 85.6(7) . .
N2 Eu1 O10 C29 149.7(7) . .
O9 Eu1 O10 C29 20.3(6) . .
C32 Eu1 O10 C29 -129.7(9) 2_577 .
Eu1 Eu1 O10 C29 -71.1(7) 2_577 .
O12 C32 O11 Eu1 -2.0(11) . 2_577
C31 C32 O11 Eu1 177.3(9) . 2_577
O11 C32 O12 Eu1 1.9(11) . 2_577
C31 C32 O12 Eu1 -177.3(9) . 2_577
O14 C40 O13 Eu2 -22.8(18) . 1_565
C39 C40 O13 Eu2 155.3(8) . 1_565
O13 C40 O14 Eu2 4.5(19) . 2_576
C39 C40 O14 Eu2 -173.6(8) . 2_576
